data_7133587
loop_
_publ_author_name
'Kuziola, Jennifer'
'N&#xf6;thling, Nils'
'Leutzsch, Markus'
'Cornella, Josep'

_publ_section_title
;
 Synthesis and characterization of chlorotriarylbismuthonium salts.
;
_journal_issue 76
_journal_name_full 'Chemical communications (Cambridge, England)'
_journal_page_first 10532
_journal_page_last 10535
_journal_paper_doi 10.1039/d4cc03364g
_journal_volume 60
_journal_year 2024
_chemical_formula_moiety 'C24 H27 Bi Cl2'
_chemical_formula_sum 'C24 H27 Bi Cl2'
_chemical_formula_weight 595.33
_chemical_name_systematic
;
tris(3,5-diemthylphenyl)bimuth dichloride
;
_chemical_properties_physical none
_space_group_crystal_system orthorhombic
_space_group_IT_number 60
_space_group_name_Hall '-P 2n 2ab'
_space_group_name_H-M_alt 'P b c n'
_atom_sites_solution_hydrogens geom
_atom_sites_solution_primary dual
_atom_sites_solution_secondary difmap
_audit_block_code 15527
_audit_creation_date 2024-03-06
_audit_creation_method
;
Olex2 1.5
(compiled 2023.08.24 svn.re1ec1418 for OlexSys, GUI svn.r6817)
;
_audit_update_record
;
2024-05-17 deposited with the CCDC.	2024-08-26 downloaded from the CCDC.
;
_cell_angle_alpha 90
_cell_angle_beta 90
_cell_angle_gamma 90
_cell_formula_units_Z 4
_cell_length_a 15.9412(6)
_cell_length_b 10.4632(4)
_cell_length_c 13.6006(5)
_cell_measurement_reflns_used 9992
_cell_measurement_temperature 100(2)
_cell_measurement_theta_max 34.59
_cell_measurement_theta_min 2.33
_cell_volume 2268.53(15)
_computing_cell_refinement 'SAINT software (Bruker AXS, 2004)'
_computing_data_collection 'APEX3 (Bruker AXS, 2005-2017)'
_computing_data_reduction 'SAINT software (Bruker AXS, 2004)'
_computing_molecular_graphics 'DIAMOND (Crystal Impact GbR, 1997-2014)'
_computing_publication_material 'Olex2 1.5 (Dolomanov et al., 2009)'
_computing_structure_refinement 'SHELXL (G. M. Sheldrick, 2015)'
_computing_structure_solution 'SHELXT (G. M. Sheldrick, 2015)'
_diffrn_ambient_temperature 100(2)
_diffrn_detector_area_resol_mean 66.67
_diffrn_measured_fraction_theta_full 1.000
_diffrn_measured_fraction_theta_max 0.998
_diffrn_measurement_device_type 'Bruker-AXS Kappa Mach3 APEX-II'
_diffrn_measurement_method 'CCD \f- and \w-scans'
_diffrn_radiation_monochromator 'Incoatec Helios mirrors'
_diffrn_radiation_source 1\mS
_diffrn_radiation_type Mo-K\a
_diffrn_radiation_wavelength 0.71073
_diffrn_reflns_av_R_equivalents 0.0451
_diffrn_reflns_av_unetI/netI 0.0200
_diffrn_reflns_Laue_measured_fraction_full 1.000
_diffrn_reflns_Laue_measured_fraction_max 0.998
_diffrn_reflns_limit_h_max 25
_diffrn_reflns_limit_h_min -25
_diffrn_reflns_limit_k_max 16
_diffrn_reflns_limit_k_min -16
_diffrn_reflns_limit_l_max 21
_diffrn_reflns_limit_l_min -21
_diffrn_reflns_number 85206
_diffrn_reflns_point_group_measured_fraction_full 1.000
_diffrn_reflns_point_group_measured_fraction_max 0.998
_diffrn_reflns_theta_full 25.242
_diffrn_reflns_theta_max 34.958
_diffrn_reflns_theta_min 2.328
_diffrn_source_current 0.0
_diffrn_source_power 0.0
_diffrn_source_voltage 0.0
_diffrn_standards_number 0
_exptl_absorpt_coefficient_mu 8.014
_exptl_absorpt_correction_T_max 0.83538
_exptl_absorpt_correction_T_min 0.52512
_exptl_absorpt_correction_type gaussian
_exptl_absorpt_process_details 'SADABS (Bruker AXS, 2012)'
_exptl_crystal_colour colourless
_exptl_crystal_colour_primary colourless
_exptl_crystal_density_diffrn 1.743
_exptl_crystal_description plate
_exptl_crystal_F_000 1152
_exptl_crystal_recrystallization_method 'Re-crystallisation from solvent:  dichloromethane, pentane'
_exptl_crystal_size_max 0.091
_exptl_crystal_size_mid 0.072
_exptl_crystal_size_min 0.043
_refine_diff_density_max 0.830
_refine_diff_density_min -0.748
_refine_diff_density_rms 0.111
_refine_ls_extinction_method none
_refine_ls_goodness_of_fit_ref 1.013
_refine_ls_hydrogen_treatment constr
_refine_ls_matrix_type full
_refine_ls_number_parameters 127
_refine_ls_number_reflns 4976
_refine_ls_number_restraints 0
_refine_ls_restrained_S_all 1.013
_refine_ls_R_factor_all 0.0338
_refine_ls_R_factor_gt 0.0163
_refine_ls_shift/su_max 0.001
_refine_ls_shift/su_mean 0.000
_refine_ls_structure_factor_coef Fsqd
_refine_ls_weighting_details 'w=1/[\s^2^(Fo^2^)+(0.0095P)^2^+2.0990P] where P=(Fo^2^+2Fc^2^)/3'
_refine_ls_weighting_scheme calc
_refine_ls_wR_factor_gt 0.0291
_refine_ls_wR_factor_ref 0.0330
_reflns_Friedel_coverage 0.000
_reflns_number_gt 3558
_reflns_number_total 4976
_reflns_threshold_expression 'I > 2\s(I)'
_cod_data_source_file d4cc03364g2.cif
_cod_data_source_block 15527sadabs
_cod_depositor_comments 'Adding full bibliography for 7133586--7133592.cif.'
_cod_database_code 7133587
_shelx_shelxl_version_number 2019/3
_shelx_space_group_comment
;
The symmetry employed for this shelxl refinement is uniquely defined
by the following loop, which should always be used as a source of
symmetry information in preference to the above space-group names.
They are only intended as comments.
;
_shelx_estimated_absorpt_t_max 0.724
_shelx_estimated_absorpt_t_min 0.529
_olex2_refinement_description
;
1. Fixed Uiso
 At 1.2 times of:
  All C(H) groups
 At 1.5 times of:
  All C(H,H,H) groups
2.a Aromatic/amide H refined with riding coordinates:
 C2(H2), C4(H4), C6(H6), C10(H10), C13(H13)
2.b Idealised Me refined as rotating group:
 C7(H7A,H7B,H7C), C8(H8A,H8B,H8C), C12(H12A,H12B,H12C)
;
_olex2_submission_special_instructions 'No special instructions were received'

loop_
_space_group_symop_operation_xyz
'x, y, z'
'-x+1/2, -y+1/2, z+1/2'
'-x, y, -z+1/2'
'x+1/2, -y+1/2, -z'
'-x, -y, -z'
'x-1/2, y-1/2, -z-1/2'
'x, -y, z-1/2'
'-x-1/2, y-1/2, z'

loop_
_atom_site_label
_atom_site_type_symbol
_atom_site_fract_x
_atom_site_fract_y
_atom_site_fract_z
_atom_site_U_iso_or_equiv
_atom_site_adp_type
_atom_site_occupancy
_atom_site_site_symmetry_order
_atom_site_calc_flag
_atom_site_refinement_flags_posn
_atom_site_refinement_flags_adp
_atom_site_refinement_flags_occupancy
_atom_site_disorder_assembly
_atom_site_disorder_group
Bi1 Bi 0.500000 0.39687(2) 0.750000 0.00820(2) Uani 1 2 d S T P . .
Cl1 Cl 0.59029(2) 0.40251(4) 0.59175(3) 0.01396(7) Uani 1 1 d . . . . .
C1 C 0.40465(10) 0.28353(14) 0.67238(11) 0.0108(3) Uani 1 1 d . . . . .
C2 C 0.36507(10) 0.18659(16) 0.72428(12) 0.0135(3) Uani 1 1 d . . . . .
H2 H 0.379097 0.170490 0.791024 0.016 Uiso 1 1 calc R U . . .
C3 C 0.30453(11) 0.11343(16) 0.67688(13) 0.0161(3) Uani 1 1 d . . . . .
C4 C 0.28438(11) 0.14262(17) 0.57965(13) 0.0176(3) Uani 1 1 d . . . . .
H4 H 0.242114 0.094043 0.547591 0.021 Uiso 1 1 calc R U . . .
C5 C 0.32380(11) 0.24005(17) 0.52794(13) 0.0167(3) Uani 1 1 d . . . . .
C6 C 0.38611(10) 0.31117(16) 0.57540(12) 0.0140(3) Uani 1 1 d . . . . .
H6 H 0.415126 0.377207 0.541620 0.017 Uiso 1 1 calc R U . . .
C7 C 0.26264(13) 0.0040(2) 0.72902(14) 0.0268(4) Uani 1 1 d . . . . .
H7A H 0.290722 -0.011264 0.792038 0.040 Uiso 1 1 calc R U . . .
H7B H 0.266339 -0.073100 0.688281 0.040 Uiso 1 1 calc R U . . .
H7C H 0.203553 0.024866 0.740716 0.040 Uiso 1 1 calc R U . . .
C8 C 0.30123(13) 0.2696(2) 0.42306(14) 0.0289(5) Uani 1 1 d . . . . .
H8A H 0.296370 0.362329 0.414641 0.043 Uiso 1 1 calc R U . . .
H8B H 0.247559 0.229060 0.406853 0.043 Uiso 1 1 calc R U . . .
H8C H 0.345030 0.236682 0.379302 0.043 Uiso 1 1 calc R U . . .
C9 C 0.500000 0.60732(19) 0.750000 0.0127(3) Uani 1 2 d S T P . .
C10 C 0.52674(11) 0.66941(16) 0.83375(13) 0.0165(3) Uani 1 1 d . . . . .
H10 H 0.544114 0.622570 0.890016 0.020 Uiso 1 1 calc R U . . .
C11 C 0.52765(12) 0.80339(18) 0.83379(14) 0.0211(4) Uani 1 1 d . . . . .
C12 C 0.55641(16) 0.87452(19) 0.92383(16) 0.0339(5) Uani 1 1 d . . . . .
H12A H 0.555257 0.966618 0.910783 0.051 Uiso 1 1 calc R U . . .
H12B H 0.613733 0.848404 0.940398 0.051 Uiso 1 1 calc R U . . .
H12C H 0.518980 0.854873 0.978952 0.051 Uiso 1 1 calc R U . . .
C13 C 0.500000 0.8675(2) 0.750000 0.0237(5) Uani 1 2 d S T P . .
H13 H 0.500000 0.958254 0.749999 0.028 Uiso 1 2 calc R U P . .

loop_
_atom_site_aniso_label
_atom_site_aniso_U_11
_atom_site_aniso_U_22
_atom_site_aniso_U_33
_atom_site_aniso_U_23
_atom_site_aniso_U_13
_atom_site_aniso_U_12
Bi1 0.00742(3) 0.00884(3) 0.00834(3) 0.000 -0.00049(3) 0.000
Cl1 0.01243(15) 0.01839(17) 0.01105(15) 0.00114(15) 0.00210(13) 0.00058(14)
C1 0.0092(6) 0.0105(6) 0.0128(7) -0.0017(5) -0.0008(6) 0.0001(5)
C2 0.0152(7) 0.0129(7) 0.0124(7) 0.0000(5) 0.0006(5) -0.0012(6)
C3 0.0154(7) 0.0152(7) 0.0176(8) -0.0014(6) 0.0024(6) -0.0054(6)
C4 0.0139(7) 0.0198(8) 0.0191(8) -0.0046(7) -0.0029(6) -0.0050(6)
C5 0.0140(8) 0.0206(8) 0.0156(8) -0.0009(6) -0.0041(6) -0.0024(6)
C6 0.0130(7) 0.0141(7) 0.0149(7) 0.0011(6) -0.0016(6) -0.0021(6)
C7 0.0318(10) 0.0251(9) 0.0234(10) -0.0002(7) 0.0017(7) -0.0166(8)
C8 0.0301(11) 0.0367(11) 0.0199(9) 0.0045(8) -0.0113(8) -0.0127(9)
C9 0.0137(8) 0.0092(7) 0.0150(9) 0.000 0.0042(10) 0.000
C10 0.0195(7) 0.0141(8) 0.0160(8) -0.0018(6) 0.0014(6) -0.0028(6)
C11 0.0274(9) 0.0145(8) 0.0215(9) -0.0039(7) 0.0074(7) -0.0039(7)
C12 0.0572(15) 0.0195(10) 0.0248(11) -0.0071(8) 0.0062(10) -0.0123(9)
C13 0.0357(14) 0.0087(9) 0.0268(13) 0.000 0.0149(14) 0.000

loop_
_atom_type_symbol
_atom_type_description
_atom_type_scat_dispersion_real
_atom_type_scat_dispersion_imag
_atom_type_scat_source
C C 0.0033 0.0016 'International Tables Vol C Tables 4.2.6.8 and 6.1.1.4'
H H 0.0000 0.0000 'International Tables Vol C Tables 4.2.6.8 and 6.1.1.4'
Cl Cl 0.1484 0.1585 'International Tables Vol C Tables 4.2.6.8 and 6.1.1.4'
Bi Bi -4.1077 10.2566 'International Tables Vol C Tables 4.2.6.8 and 6.1.1.4'

loop_
_exptl_crystal_face_index_h
_exptl_crystal_face_index_k
_exptl_crystal_face_index_l
_exptl_crystal_face_perp_dist
-1.00 -1.00 0.00 0.0200
1.00 1.00 0.00 0.0250
0.00 0.00 -1.00 0.0450
0.00 0.00 1.00 0.0450
-1.00 1.00 0.00 0.0050
1.00 -1.00 0.00 0.0200

loop_
_geom_angle_atom_site_label_1
_geom_angle_atom_site_label_2
_geom_angle_atom_site_label_3
_geom_angle
_geom_angle_site_symmetry_1
_geom_angle_site_symmetry_3
_geom_angle_publ_flag
Cl1 Bi1 Cl1 177.391(18) 3_656 . ?
C1 Bi1 Cl1 89.86(4) . . ?
C1 Bi1 Cl1 89.86(4) 3_656 3_656 ?
C1 Bi1 Cl1 91.55(4) . 3_656 ?
C1 Bi1 Cl1 91.55(4) 3_656 . ?
C1 Bi1 C1 114.70(8) 3_656 . ?
C1 Bi1 C9 122.65(4) . . ?
C1 Bi1 C9 122.65(4) 3_656 . ?
C9 Bi1 Cl1 88.696(9) . . ?
C9 Bi1 Cl1 88.695(9) . 3_656 ?
C2 C1 Bi1 117.68(11) . . ?
C6 C1 Bi1 119.55(11) . . ?
C6 C1 C2 122.76(15) . . ?
C1 C2 H2 120.6 . . ?
C1 C2 C3 118.84(15) . . ?
C3 C2 H2 120.6 . . ?
C2 C3 C4 118.61(15) . . ?
C2 C3 C7 120.60(16) . . ?
C4 C3 C7 120.78(16) . . ?
C3 C4 H4 118.8 . . ?
C5 C4 C3 122.46(16) . . ?
C5 C4 H4 118.8 . . ?
C4 C5 C6 118.56(16) . . ?
C4 C5 C8 121.54(16) . . ?
C6 C5 C8 119.89(16) . . ?
C1 C6 C5 118.74(15) . . ?
C1 C6 H6 120.6 . . ?
C5 C6 H6 120.6 . . ?
C3 C7 H7A 109.5 . . ?
C3 C7 H7B 109.5 . . ?
C3 C7 H7C 109.5 . . ?
H7A C7 H7B 109.5 . . ?
H7A C7 H7C 109.5 . . ?
H7B C7 H7C 109.5 . . ?
C5 C8 H8A 109.5 . . ?
C5 C8 H8B 109.5 . . ?
C5 C8 H8C 109.5 . . ?
H8A C8 H8B 109.5 . . ?
H8A C8 H8C 109.5 . . ?
H8B C8 H8C 109.5 . . ?
C10 C9 Bi1 118.11(10) 3_656 . ?
C10 C9 Bi1 118.11(10) . . ?
C10 C9 C10 123.8(2) 3_656 . ?
C9 C10 H10 120.8 . . ?
C9 C10 C11 118.34(17) . . ?
C11 C10 H10 120.8 . . ?
C10 C11 C12 119.88(18) . . ?
C13 C11 C10 118.52(18) . . ?
C13 C11 C12 121.60(17) . . ?
C11 C12 H12A 109.5 . . ?
C11 C12 H12B 109.5 . . ?
C11 C12 H12C 109.5 . . ?
H12A C12 H12B 109.5 . . ?
H12A C12 H12C 109.5 . . ?
H12B C12 H12C 109.5 . . ?
C11 C13 C11 122.5(2) 3_656 . ?
C11 C13 H13 118.8 3_656 . ?
C11 C13 H13 118.8 . . ?

loop_
_geom_bond_atom_site_label_1
_geom_bond_atom_site_label_2
_geom_bond_distance
_geom_bond_site_symmetry_2
_geom_bond_publ_flag
Bi1 Cl1 2.5898(4) . ?
Bi1 Cl1 2.5898(4) 3_656 ?
Bi1 C1 2.1980(15) . ?
Bi1 C1 2.1980(15) 3_656 ?
Bi1 C9 2.202(2) . ?
C1 C2 1.387(2) . ?
C1 C6 1.382(2) . ?
C2 H2 0.9500 . ?
C2 C3 1.390(2) . ?
C3 C4 1.395(3) . ?
C3 C7 1.504(2) . ?
C4 H4 0.9500 . ?
C4 C5 1.389(2) . ?
C5 C6 1.399(2) . ?
C5 C8 1.503(3) . ?
C6 H6 0.9500 . ?
C7 H7A 0.9800 . ?
C7 H7B 0.9800 . ?
C7 H7C 0.9800 . ?
C8 H8A 0.9800 . ?
C8 H8B 0.9800 . ?
C8 H8C 0.9800 . ?
C9 C10 1.379(2) 3_656 ?
C9 C10 1.379(2) . ?
C10 H10 0.9500 . ?
C10 C11 1.402(3) . ?
C11 C12 1.505(3) . ?
C11 C13 1.394(2) . ?
C12 H12A 0.9800 . ?
C12 H12B 0.9800 . ?
C12 H12C 0.9800 . ?
C13 H13 0.9500 . ?

loop_
_geom_torsion_atom_site_label_1
_geom_torsion_atom_site_label_2
_geom_torsion_atom_site_label_3
_geom_torsion_atom_site_label_4
_geom_torsion
_geom_torsion_site_symmetry_1
_geom_torsion_site_symmetry_2
_geom_torsion_site_symmetry_3
_geom_torsion_site_symmetry_4
_geom_torsion_publ_flag
Bi1 C1 C2 C3 -179.97(12) . . . . ?
Bi1 C1 C6 C5 -178.46(12) . . . . ?
Bi1 C9 C10 C11 179.38(12) . . . . ?
C1 C2 C3 C4 -1.7(2) . . . . ?
C1 C2 C3 C7 177.46(17) . . . . ?
C2 C1 C6 C5 1.2(2) . . . . ?
C2 C3 C4 C5 1.4(3) . . . . ?
C3 C4 C5 C6 0.1(3) . . . . ?
C3 C4 C5 C8 179.83(18) . . . . ?
C4 C5 C6 C1 -1.4(3) . . . . ?
C6 C1 C2 C3 0.4(2) . . . . ?
C7 C3 C4 C5 -177.68(18) . . . . ?
C8 C5 C6 C1 178.89(17) . . . . ?
C9 C10 C11 C12 179.99(16) . . . . ?
C9 C10 C11 C13 1.2(2) . . . . ?
C10 C9 C10 C11 -0.62(12) 3_656 . . . ?
C10 C11 C13 C11 -0.62(12) . . . 3_656 ?
C12 C11 C13 C11 -179.4(2) . . . 3_656 ?
